data_1514503
loop_
_publ_author_name
'Cho, Jaeheung'
'Kang, Hye Yeon'
'Liu, Lei V.'
'Sarangi, Ritimukta'
'Solomon, Edward I.'
'Nam, Wonwoo'

_publ_section_title
;
 Mononuclear nickel(II)-superoxo and nickel(III)-peroxo complexes bearing
 a common macrocyclic TMC ligand.
;
_journal_issue 4
_journal_name_full 'Chemical science (Royal Society of Chemistry : 2010)'
_journal_page_first 1502
_journal_page_last 1508
_journal_paper_doi 10.1039/C3SC22173C
_journal_volume 4
_journal_year 2013
_chemical_formula_sum 'C15 Cl2 N5 Ni O8'
_chemical_formula_weight 507.81
_chemical_name_systematic
;
?
;
_space_group_IT_number 129
_symmetry_cell_setting tetragonal
_symmetry_space_group_name_Hall '-P 4a 2a'
_symmetry_space_group_name_H-M 'P 4/n m m :2'
_atom_sites_solution_primary direct
_atom_sites_solution_secondary difmap
_audit_creation_method SHELXL-97
_cell_angle_alpha 90.00
_cell_angle_beta 90.00
_cell_angle_gamma 90.00
_cell_formula_units_Z 2
_cell_length_a 9.2584(6)
_cell_length_b 9.2584(6)
_cell_length_c 14.1473(17)
_cell_measurement_reflns_used 1470
_cell_measurement_temperature 298(2)
_cell_measurement_theta_max 20.00
_cell_measurement_theta_min 2.63
_cell_volume 1212.68(18)
_computing_cell_refinement 'Bruker SMART'
_computing_data_collection 'Bruker SMART'
_computing_data_reduction 'Bruker SAINT'
_computing_molecular_graphics 'Bruker SHELXTL'
_computing_publication_material 'Bruker SHELXTL'
_computing_structure_refinement 'SHELXL-97 (Sheldrick, 1997)'
_computing_structure_solution 'SHELXS-97 (Sheldrick, 1990)'
_diffrn_ambient_temperature 298(2)
_diffrn_measured_fraction_theta_full 0.991
_diffrn_measured_fraction_theta_max 0.991
_diffrn_measurement_device_type 'CCD area detector'
_diffrn_measurement_method 'phi and omega scans'
_diffrn_radiation_monochromator graphite
_diffrn_radiation_source 'fine-focus sealed tube'
_diffrn_radiation_type MoK\a
_diffrn_radiation_wavelength 0.71073
_diffrn_reflns_av_R_equivalents 0.0619
_diffrn_reflns_av_sigmaI/netI 0.0542
_diffrn_reflns_limit_h_max 12
_diffrn_reflns_limit_h_min -11
_diffrn_reflns_limit_k_max 12
_diffrn_reflns_limit_k_min -12
_diffrn_reflns_limit_l_max 18
_diffrn_reflns_limit_l_min -10
_diffrn_reflns_number 7472
_diffrn_reflns_theta_full 28.24
_diffrn_reflns_theta_max 28.24
_diffrn_reflns_theta_min 1.44
_exptl_absorpt_coefficient_mu 1.065
_exptl_absorpt_correction_type none
_exptl_crystal_colour Blue
_exptl_crystal_density_diffrn 1.391
_exptl_crystal_density_method 'not measured'
_exptl_crystal_description Block
_exptl_crystal_F_000 502
_exptl_crystal_size_max 0.2
_exptl_crystal_size_mid 0.2
_exptl_crystal_size_min 0.2
_refine_diff_density_max 0.612
_refine_diff_density_min -0.384
_refine_diff_density_rms 0.099
_refine_ls_extinction_method none
_refine_ls_goodness_of_fit_ref 1.002
_refine_ls_matrix_type full
_refine_ls_number_parameters 75
_refine_ls_number_reflns 912
_refine_ls_number_restraints 0
_refine_ls_restrained_S_all 1.002
_refine_ls_R_factor_all 0.0815
_refine_ls_R_factor_gt 0.0612
_refine_ls_shift/su_max 0.000
_refine_ls_shift/su_mean 0.000
_refine_ls_structure_factor_coef Fsqd
_refine_ls_weighting_details 'calc w=1/[\s^2^(Fo^2^)+(0.1030P)^2^+0.0000P] where P=(Fo^2^+2Fc^2^)/3'
_refine_ls_weighting_scheme calc
_refine_ls_wR_factor_gt 0.1594
_refine_ls_wR_factor_ref 0.1651
_reflns_number_gt 565
_reflns_number_total 912
_reflns_threshold_expression >2sigma(I)
_cod_data_source_file c3sc22173c.txt
_cod_data_source_block cho092p4nmm
_cod_depositor_comments
;
The following automatic conversions were performed:

'_symmetry_cell_setting' value 'Tetragonal' changed to 'tetragonal'
according to
/usr/data/users/saulius/automatic-downloads/retrospective/RSC/lib/dictionaries/cif_core.dic
dictionary named 'cif_core.dic' version 2.4.2 from 2011-04-26.

Automatic conversion script
Id: cif_fix_values 2281 2013-09-26 08:29:07Z andrius 
;
_cod_original_sg_symbol_H-M P4/nmm
_cod_database_code 1514503

loop_
_symmetry_equiv_pos_as_xyz
'x, y, z'
'-x+1/2, -y+1/2, z'
'-y+1/2, x, z'
'y, -x+1/2, z'
'-x, y+1/2, -z'
'x+1/2, -y, -z'
'y+1/2, x+1/2, -z'
'-y, -x, -z'
'-x, -y, -z'
'x-1/2, y-1/2, -z'
'y-1/2, -x, -z'
'-y, x-1/2, -z'
'x, -y-1/2, z'
'-x-1/2, y, z'
'-y-1/2, -x-1/2, z'
'y, x, z'

loop_
_atom_site_label
_atom_site_type_symbol
_atom_site_fract_x
_atom_site_fract_y
_atom_site_fract_z
_atom_site_U_iso_or_equiv
_atom_site_adp_type
_atom_site_occupancy
_atom_site_symmetry_multiplicity
_atom_site_calc_flag
_atom_site_refinement_flags
Ni1 Ni 0.2500 0.2500 0.75269(7) 0.0423(4) Uani 1 8 d S
Cl1 Cl 0.2500 0.2500 0.11623(17) 0.0618(7) Uani 1 8 d S
Cl2 Cl 0.7500 0.2500 0.5000 0.0878(10) Uani 1 8 d S
N2 N 0.2500 0.2500 0.6121(6) 0.068(2) Uani 1 8 d S
N1 N 0.4058(3) 0.0942(3) 0.7821(3) 0.0736(13) Uani 1 2 d S
C5 C 0.2500 0.2500 0.5352(8) 0.079(3) Uani 1 8 d S
C4 C 0.4754(5) 0.0246(5) 0.7002(6) 0.112(2) Uani 1 2 d S
O2 O 0.2500 0.2500 0.2120(9) 0.170(6) Uani 1 8 d S
O1 O 0.2500 0.1064(10) 0.0843(7) 0.187(4) Uani 0.75 2 d SP
C2 C 0.377(2) 0.0342(18) 0.8677(13) 0.075(5) Uani 0.25 1 d P
O3 O 0.7500 0.0923(17) 0.5084(12) 0.216(9) Uani 0.50 2 d SP
C1 C 0.3170(12) -0.0330(10) 0.8251(8) 0.165(5) Uani 0.75 1 d P
O4 O 0.6836(19) 0.2500 0.4195(10) 0.201(11) Uani 0.50 2 d SP
C6 C 0.2500 0.2500 0.4260(8) 0.126(6) Uani 1 8 d S
C3 C 0.2500 -0.052(4) 0.8741(19) 0.088(8) Uani 0.25 2 d SP

loop_
_atom_site_aniso_label
_atom_site_aniso_U_11
_atom_site_aniso_U_22
_atom_site_aniso_U_33
_atom_site_aniso_U_23
_atom_site_aniso_U_13
_atom_site_aniso_U_12
Ni1 0.0410(5) 0.0410(5) 0.0450(7) 0.000 0.000 0.000
Cl1 0.0675(10) 0.0675(10) 0.0504(13) 0.000 0.000 0.000
Cl2 0.1017(16) 0.1017(16) 0.0602(19) 0.000 0.000 0.000
N2 0.079(4) 0.079(4) 0.046(5) 0.000 0.000 0.000
N1 0.0703(19) 0.0703(19) 0.080(3) 0.0019(15) -0.0019(15) 0.030(2)
C5 0.090(5) 0.090(5) 0.057(7) 0.000 0.000 0.000
C4 0.113(4) 0.113(4) 0.110(5) -0.014(3) 0.014(3) 0.058(5)
O2 0.214(10) 0.214(10) 0.084(7) 0.000 0.000 0.000
O1 0.212(9) 0.127(7) 0.221(9) -0.079(6) 0.000 0.000
C2 0.072(11) 0.066(11) 0.086(11) 0.042(8) 0.012(8) 0.025(9)
O3 0.39(3) 0.105(10) 0.155(13) -0.001(10) 0.000 0.000
C1 0.141(11) 0.095(7) 0.260(15) 0.088(9) 0.061(9) 0.036(5)
O4 0.26(3) 0.160(11) 0.180(12) 0.000 -0.152(17) 0.000
C6 0.166(10) 0.166(10) 0.045(7) 0.000 0.000 0.000
C3 0.10(2) 0.09(2) 0.072(16) 0.027(14) 0.000 0.000

loop_
_atom_type_symbol
_atom_type_description
_atom_type_scat_dispersion_real
_atom_type_scat_dispersion_imag
_atom_type_scat_source
C C 0.0033 0.0016 'International Tables Vol C Tables 4.2.6.8 and 6.1.1.4'
H H 0.0000 0.0000 'International Tables Vol C Tables 4.2.6.8 and 6.1.1.4'
N N 0.0061 0.0033 'International Tables Vol C Tables 4.2.6.8 and 6.1.1.4'
O O 0.0106 0.0060 'International Tables Vol C Tables 4.2.6.8 and 6.1.1.4'
Cl Cl 0.1484 0.1585 'International Tables Vol C Tables 4.2.6.8 and 6.1.1.4'
Ni Ni 0.3393 1.1124 'International Tables Vol C Tables 4.2.6.8 and 6.1.1.4'

loop_
_geom_angle_atom_site_label_1
_geom_angle_atom_site_label_2
_geom_angle_atom_site_label_3
_geom_angle
_geom_angle_site_symmetry_1
_geom_angle_site_symmetry_3
N2 Ni1 N1 101.54(13) . .
N2 Ni1 N1 101.54(13) . 3
N1 Ni1 N1 87.71(5) . 3
N2 Ni1 N1 101.54(13) . 2
N1 Ni1 N1 156.9(3) . 2
N1 Ni1 N1 87.71(5) 3 2
N2 Ni1 N1 101.54(13) . 4
N1 Ni1 N1 87.71(5) . 4
N1 Ni1 N1 156.9(3) 3 4
N1 Ni1 N1 87.71(5) 2 4
O2 Cl1 O1 108.8(5) . 2
O2 Cl1 O1 108.8(5) . 4
O1 Cl1 O1 84.1(3) 2 4
O2 Cl1 O1 108.8(5) . 3
O1 Cl1 O1 84.1(3) 2 3
O1 Cl1 O1 142.5(10) 4 3
O2 Cl1 O1 108.8(5) . .
O1 Cl1 O1 142.5(10) 2 .
O1 Cl1 O1 84.1(3) 4 .
O1 Cl1 O1 84.1(3) 3 .
O4 Cl2 O4 56.7(18) . 2_655
O4 Cl2 O4 140.8(12) . 11_666
O4 Cl2 O4 140.8(12) 2_655 11_666
O4 Cl2 O4 140.8(12) . 12_656
O4 Cl2 O4 140.8(12) 2_655 12_656
O4 Cl2 O4 56.7(18) 11_666 12_656
O4 Cl2 O3 57.0(8) . 11_666
O4 Cl2 O3 113.7(14) 2_655 11_666
O4 Cl2 O3 94.1(6) 11_666 11_666
O4 Cl2 O3 94.1(6) 12_656 11_666
O4 Cl2 O3 113.7(14) . 12_656
O4 Cl2 O3 57.0(8) 2_655 12_656
O4 Cl2 O3 94.1(6) 11_666 12_656
O4 Cl2 O3 94.1(6) 12_656 12_656
O3 Cl2 O3 170.7(13) 11_666 12_656
O4 Cl2 O3 94.1(6) . .
O4 Cl2 O3 94.1(6) 2_655 .
O4 Cl2 O3 113.7(14) 11_666 .
O4 Cl2 O3 57.0(8) 12_656 .
O3 Cl2 O3 90.38(11) 11_666 .
O3 Cl2 O3 90.38(11) 12_656 .
O4 Cl2 O3 94.1(6) . 2_655
O4 Cl2 O3 94.1(6) 2_655 2_655
O4 Cl2 O3 57.0(8) 11_666 2_655
O4 Cl2 O3 113.7(14) 12_656 2_655
O3 Cl2 O3 90.38(11) 11_666 2_655
O3 Cl2 O3 90.38(11) 12_656 2_655
O3 Cl2 O3 170.7(13) . 2_655
C5 N2 Ni1 180.000(2) . .
C2 N1 C2 50.9(15) 15_665 .
C2 N1 C4 127.5(8) 15_665 .
C2 N1 C4 127.5(8) . .
C2 N1 C1 40.5(8) 15_665 15_665
C2 N1 C1 91.1(10) . 15_665
C4 N1 C1 101.9(5) . 15_665
C2 N1 C1 91.1(10) 15_665 .
C2 N1 C1 40.5(8) . .
C4 N1 C1 101.9(5) . .
C1 N1 C1 130.1(10) 15_665 .
C2 N1 Ni1 108.9(9) 15_665 .
C2 N1 Ni1 108.9(9) . .
C4 N1 Ni1 116.6(4) . .
C1 N1 Ni1 103.6(4) 15_665 .
C1 N1 Ni1 103.6(4) . .
N2 C5 C6 180.000(4) . .
C1 C2 C2 143.9(15) . 15_665
C1 C2 N1 80.3(15) . .
C2 C2 N1 64.6(8) 15_665 .
C1 C2 C3 41.7(17) . .
C2 C2 C3 168.6(13) 15_665 .
N1 C2 C3 116.7(17) . .
C1 C2 C1 31.7(11) . 14_655
C2 C2 C1 149.1(6) 15_665 14_655
N1 C2 C1 92.1(10) . 14_655
C3 C2 C1 26.0(11) . 14_655
O4 O3 Cl2 55.0(8) 12_656 .
C3 C1 C2 92(3) . .
C3 C1 C1 49.1(14) . 14_655
C2 C1 C1 122.5(16) . 14_655
C3 C1 N1 140(3) . .
C2 C1 N1 59.2(12) . .
C1 C1 N1 121.8(4) 14_655 .
C3 C1 C2 41.1(17) . 14_655
C2 C1 C2 97(2) . 14_655
C1 C1 C2 25.8(7) 14_655 14_655
N1 C1 C2 110.9(8) . 14_655
O4 O4 Cl2 61.6(9) 2_655 .
O4 O4 O3 129.7(10) 2_655 11_666
Cl2 O4 O3 68.0(10) . 11_666
C1 C3 C1 82(3) . 14_655
C1 C3 C2 113(3) . 14_655
C1 C3 C2 46.3(15) 14_655 14_655
C1 C3 C2 46.3(15) . .
C1 C3 C2 113(3) 14_655 .
C2 C3 C2 111(2) 14_655 .

loop_
_geom_bond_atom_site_label_1
_geom_bond_atom_site_label_2
_geom_bond_distance
_geom_bond_site_symmetry_2
Ni1 N2 1.989(8) .
Ni1 N1 2.082(4) .
Ni1 N1 2.082(4) 3
Ni1 N1 2.082(4) 2
Ni1 N1 2.082(4) 4
Cl1 O2 1.355(12) .
Cl1 O1 1.404(8) 2
Cl1 O1 1.404(8) 4
Cl1 O1 1.404(8) 3
Cl1 O1 1.404(8) .
Cl2 O4 1.295(11) .
Cl2 O4 1.295(11) 2_655
Cl2 O4 1.295(11) 11_666
Cl2 O4 1.295(11) 12_656
Cl2 O3 1.465(15) 11_666
Cl2 O3 1.465(15) 12_656
Cl2 O3 1.465(15) .
Cl2 O3 1.465(15) 2_655
N2 C5 1.089(12) .
N1 C2 1.359(18) 15_665
N1 C2 1.359(18) .
N1 C4 1.475(8) .
N1 C1 1.560(9) 15_665
N1 C1 1.560(9) .
C5 C6 1.545(15) .
C2 C1 1.03(2) .
C2 C2 1.17(4) 15_665
C2 C3 1.42(3) .
C2 C1 1.991(18) 14_655
O3 O4 1.325(17) 12_656
C1 C3 0.95(2) .
C1 C1 1.24(2) 14_655
C1 C2 1.991(18) 14_655
O4 O4 1.23(4) 2_655
O4 O3 1.325(17) 11_666
C3 C1 0.95(2) 14_655
C3 C2 1.42(3) 14_655

loop_
_geom_torsion_atom_site_label_1
_geom_torsion_atom_site_label_2
_geom_torsion_atom_site_label_3
_geom_torsion_atom_site_label_4
_geom_torsion
_geom_torsion_site_symmetry_1
_geom_torsion_site_symmetry_4
N1 Ni1 N2 C5 33(100) . .
N1 Ni1 N2 C5 123(100) 3 .
N1 Ni1 N2 C5 -147(100) 2 .
N1 Ni1 N2 C5 -57(100) 4 .
N2 Ni1 N1 C2 153.0(8) . 15_665
N1 Ni1 N1 C2 51.7(9) 3 15_665
N1 Ni1 N1 C2 -27.0(8) 2 15_665
N1 Ni1 N1 C2 -105.7(8) 4 15_665
N2 Ni1 N1 C2 -153.0(8) . .
N1 Ni1 N1 C2 105.7(8) 3 .
N1 Ni1 N1 C2 27.0(8) 2 .
N1 Ni1 N1 C2 -51.7(9) 4 .
N2 Ni1 N1 C4 0.000(1) . .
N1 Ni1 N1 C4 -101.31(12) 3 .
N1 Ni1 N1 C4 180.000(2) 2 .
N1 Ni1 N1 C4 101.31(12) 4 .
N2 Ni1 N1 C1 111.1(5) . 15_665
N1 Ni1 N1 C1 9.8(6) 3 15_665
N1 Ni1 N1 C1 -68.9(5) 2 15_665
N1 Ni1 N1 C1 -147.6(5) 4 15_665
N2 Ni1 N1 C1 -111.1(5) . .
N1 Ni1 N1 C1 147.6(5) 3 .
N1 Ni1 N1 C1 68.9(5) 2 .
N1 Ni1 N1 C1 -9.8(6) 4 .
Ni1 N2 C5 C6 0(100) . .
C2 N1 C2 C1 -171.6(10) 15_665 .
C4 N1 C2 C1 -60.2(18) . .
C1 N1 C2 C1 -166.2(17) 15_665 .
Ni1 N1 C2 C1 89.0(14) . .
C4 N1 C2 C2 111.4(9) . 15_665
C1 N1 C2 C2 5.4(7) 15_665 15_665
C1 N1 C2 C2 171.6(10) . 15_665
Ni1 N1 C2 C2 -99.4(5) . 15_665
C2 N1 C2 C3 167.4(15) 15_665 .
C4 N1 C2 C3 -81.2(19) . .
C1 N1 C2 C3 172.9(18) 15_665 .
C1 N1 C2 C3 -21.0(17) . .
Ni1 N1 C2 C3 68.1(18) . .
C2 N1 C2 C1 158.9(4) 15_665 14_655
C4 N1 C2 C1 -89.7(10) . 14_655
C1 N1 C2 C1 164.3(9) 15_665 14_655
C1 N1 C2 C1 -29.5(10) . 14_655
Ni1 N1 C2 C1 59.5(8) . 14_655
O4 Cl2 O3 O4 -151.6(9) . 12_656
O4 Cl2 O3 O4 151.6(9) 2_655 12_656
O4 Cl2 O3 O4 0.000(5) 11_666 12_656
O3 Cl2 O3 O4 -94.6(7) 11_666 12_656
O3 Cl2 O3 O4 94.6(7) 12_656 12_656
O3 Cl2 O3 O4 0.000(14) 2_655 12_656
C2 C2 C1 C3 -164(2) 15_665 .
N1 C2 C1 C3 -151.3(18) . .
C1 C2 C1 C3 -41.0(19) 14_655 .
C2 C2 C1 C1 -123.3(18) 15_665 14_655
N1 C2 C1 C1 -110.3(9) . 14_655
C3 C2 C1 C1 41.0(19) . 14_655
C2 C2 C1 N1 -13.0(15) 15_665 .
C3 C2 C1 N1 151.3(18) . .
C1 C2 C1 N1 110.3(9) 14_655 .
C2 C2 C1 C2 -123.3(18) 15_665 14_655
N1 C2 C1 C2 -110.3(9) . 14_655
C3 C2 C1 C2 41.0(19) . 14_655
C1 C2 C1 C2 -0.002(5) 14_655 14_655
C2 N1 C1 C3 55(3) 15_665 .
C2 N1 C1 C3 49(3) . .
C4 N1 C1 C3 -176(3) . .
C1 N1 C1 C3 67(3) 15_665 .
Ni1 N1 C1 C3 -54(3) . .
C2 N1 C1 C2 6.5(8) 15_665 .
C4 N1 C1 C2 135.2(15) . .
C1 N1 C1 C2 18(2) 15_665 .
Ni1 N1 C1 C2 -103.2(16) . .
C2 N1 C1 C1 118.0(9) 15_665 14_655
C2 N1 C1 C1 111.5(16) . 14_655
C4 N1 C1 C1 -113.3(4) . 14_655
C1 N1 C1 C1 129.8(7) 15_665 14_655
Ni1 N1 C1 C1 8.3(5) . 14_655
C2 N1 C1 C2 91.8(14) 15_665 14_655
C2 N1 C1 C2 85(2) . 14_655
C4 N1 C1 C2 -139.4(9) . 14_655
C1 N1 C1 C2 103.6(9) 15_665 14_655
Ni1 N1 C1 C2 -17.9(10) . 14_655
O4 Cl2 O4 O4 131.4(2) 11_666 2_655
O4 Cl2 O4 O4 -131.3(2) 12_656 2_655
O3 Cl2 O4 O4 180.000(3) 11_666 2_655
O3 Cl2 O4 O4 0.000(2) 12_656 2_655
O3 Cl2 O4 O4 -92.2(3) . 2_655
O3 Cl2 O4 O4 92.2(3) 2_655 2_655
O4 Cl2 O4 O3 180.000(2) 2_655 11_666
O4 Cl2 O4 O3 -48.7(2) 11_666 11_666
O4 Cl2 O4 O3 48.7(2) 12_656 11_666
O3 Cl2 O4 O3 180.000(2) 12_656 11_666
O3 Cl2 O4 O3 87.8(3) . 11_666
O3 Cl2 O4 O3 -87.8(3) 2_655 11_666
C2 C1 C3 C1 133(2) . 14_655
N1 C1 C3 C1 93(3) . 14_655
C2 C1 C3 C1 35.0(12) 14_655 14_655
C2 C1 C3 C2 98(3) . 14_655
C1 C1 C3 C2 -35.0(12) 14_655 14_655
N1 C1 C3 C2 58(4) . 14_655
C1 C1 C3 C2 -133(2) 14_655 .
N1 C1 C3 C2 -40.3(19) . .
C2 C1 C3 C2 -98(3) 14_655 .
C2 C2 C3 C1 126(6) 15_665 .
N1 C2 C3 C1 32(2) . .
C1 C2 C3 C1 52(3) 14_655 .
C1 C2 C3 C1 -52(3) . 14_655
C2 C2 C3 C1 74(8) 15_665 14_655
N1 C2 C3 C1 -20(4) . 14_655
C1 C2 C3 C2 -102(3) . 14_655
C2 C2 C3 C2 24(8) 15_665 14_655
N1 C2 C3 C2 -70(3) . 14_655
C1 C2 C3 C2 -50(2) 14_655 14_655
